data_8105861
loop_
_publ_author_name
'Yeo, Chien Ing'
'Tiekink, Edward R.T.'

_publ_section_title
;
 Crystal structure of 4-phenyl-2,4-dihydro-3H-1,2,4-triazole-3-thione,
 C8H7N3S
;
_journal_issue 4
_journal_name_full 'Zeitschrift f\"ur Kristallographie - New Crystal Structures'
_journal_page_first 819
_journal_page_last 820
_journal_paper_doi 10.1515/ncrs-2019-0128
_journal_volume 234
_journal_year 2019
_chemical_formula_moiety 'C8 H7 N3 S'
_chemical_formula_sum 'C8 H7 N3 S'
_chemical_formula_weight 177.23
_space_group_crystal_system monoclinic
_space_group_IT_number 14
_space_group_name_Hall '-P 2ybc'
_space_group_name_H-M_alt 'P 1 21/c 1'
_atom_sites_solution_hydrogens mixed
_audit_creation_method SHELXL-2017/1
_cell_angle_alpha 90
_cell_angle_beta 98.8710(10)
_cell_angle_gamma 90
_cell_formula_units_Z 4
_cell_length_a 6.01550(10)
_cell_length_b 14.10620(10)
_cell_length_c 10.19900(10)
_cell_measurement_reflns_used 7111
_cell_measurement_temperature 100(2)
_cell_measurement_theta_max 74.8980
_cell_measurement_theta_min 5.3790
_cell_volume 855.092(18)
_computing_cell_refinement 'CrysAlisPro [1]'
_computing_data_collection 'CrysAlisPro [1]'
_computing_data_reduction 'CrysAlisPro [1]'
_computing_molecular_graphics 'ORTEP-3 for Windows [4]'
_computing_publication_material 'SHELXL2018/3 [3]'
_computing_structure_refinement 'SHELXL2018/3 [3]'
_computing_structure_solution 'SHELXS-97 [2]'
_diffrn_ambient_temperature 100(2)
_diffrn_detector_area_resol_mean 10.5115
_diffrn_measured_fraction_theta_full 0.999
_diffrn_measured_fraction_theta_max 0.999
_diffrn_measurement_device_type 'XtaLAB Synergy, Dualflex, AtlasS2'
_diffrn_measurement_method '\w scans'
_diffrn_radiation_type CuK\a
_diffrn_radiation_wavelength 1.54178
_diffrn_reflns_av_R_equivalents 0.0180
_diffrn_reflns_av_unetI/netI 0.0106
_diffrn_reflns_Laue_measured_fraction_full 0.999
_diffrn_reflns_Laue_measured_fraction_max 0.999
_diffrn_reflns_limit_h_max 7
_diffrn_reflns_limit_h_min -7
_diffrn_reflns_limit_k_max 16
_diffrn_reflns_limit_k_min -16
_diffrn_reflns_limit_l_max 12
_diffrn_reflns_limit_l_min -12
_diffrn_reflns_number 9519
_diffrn_reflns_point_group_measured_fraction_full 0.999
_diffrn_reflns_point_group_measured_fraction_max 0.999
_diffrn_reflns_theta_full 67.064
_diffrn_reflns_theta_max 67.064
_diffrn_reflns_theta_min 5.395
_diffrn_source 'micro-focus sealed X-ray tube'
_exptl_absorpt_coefficient_mu 2.906
_exptl_absorpt_correction_T_max 1.000
_exptl_absorpt_correction_T_min 0.263
_exptl_absorpt_correction_type gaussian
_exptl_absorpt_process_details 'CrysAlisPro [1]'
_exptl_crystal_colour colourless
_exptl_crystal_density_diffrn 1.377
_exptl_crystal_description prism
_exptl_crystal_F_000 368
_exptl_crystal_size_max 0.245
_exptl_crystal_size_mid 0.164
_exptl_crystal_size_min 0.126
_refine_diff_density_max 0.195
_refine_diff_density_min -0.250
_refine_diff_density_rms 0.041
_refine_ls_extinction_coef .
_refine_ls_extinction_method none
_refine_ls_goodness_of_fit_ref 1.061
_refine_ls_hydrogen_treatment mixed
_refine_ls_matrix_type full
_refine_ls_number_parameters 112
_refine_ls_number_reflns 1525
_refine_ls_number_restraints 1
_refine_ls_restrained_S_all 1.061
_refine_ls_R_factor_all 0.0250
_refine_ls_R_factor_gt 0.0241
_refine_ls_shift/su_max 0.000
_refine_ls_shift/su_mean 0.000
_refine_ls_structure_factor_coef Fsqd
_refine_ls_weighting_details 'w=1/[\s^2^(Fo^2^)+(0.0263P)^2^+0.4832P] where P=(Fo^2^+2Fc^2^)/3'
_refine_ls_weighting_scheme calc
_refine_ls_wR_factor_gt 0.0603
_refine_ls_wR_factor_ref 0.0609
_reflns_Friedel_coverage 0.000
_reflns_Friedel_fraction_full .
_reflns_Friedel_fraction_max .
_reflns_number_gt 1477
_reflns_number_total 1525
_reflns_threshold_expression 'I > 2\s(I)'
_cod_data_source_file suppl_ncrs-2019-0128_suppl.cif
_cod_data_source_block shelx
_cod_original_sg_symbol_H-M 'P 21/c'
_cod_database_code 8105861
_shelx_shelxl_version_number 2017/1
_shelx_space_group_comment
;
The symmetry employed for this shelxl refinement is uniquely defined
by the following loop, which should always be used as a source of
symmetry information in preference to the above space-group names.
They are only intended as comments.
;
_shelx_estimated_absorpt_t_min 0.536
_shelx_estimated_absorpt_t_max 0.711

loop_
_space_group_symop_operation_xyz
'x, y, z'
'-x, y+1/2, -z+1/2'
'-x, -y, -z'
'x, -y-1/2, z-1/2'

loop_
_atom_site_label
_atom_site_type_symbol
_atom_site_fract_x
_atom_site_fract_y
_atom_site_fract_z
_atom_site_U_iso_or_equiv
_atom_site_adp_type
_atom_site_occupancy
_atom_site_site_symmetry_order
_atom_site_calc_flag
_atom_site_refinement_flags_posn
_atom_site_refinement_flags_adp
_atom_site_refinement_flags_occupancy
_atom_site_disorder_assembly
_atom_site_disorder_group
S1 S 0.26316(5) 0.42759(2) -0.11406(3) 0.01791(11) Uani 1 1 d . . . . .
N1 N 0.17901(19) 0.43745(8) 0.13988(11) 0.0173(2) Uani 1 1 d D . . . .
H1N H 0.069(2) 0.4798(10) 0.1273(16) 0.026 Uiso 1 1 d D U . . .
N2 N 0.22991(19) 0.39594(8) 0.26285(11) 0.0219(3) Uani 1 1 d . . . . .
N3 N 0.42383(18) 0.33163(8) 0.11766(10) 0.0163(2) Uani 1 1 d . . . . .
C1 C 0.2907(2) 0.39986(9) 0.04831(13) 0.0153(3) Uani 1 1 d . . . . .
C2 C 0.3783(2) 0.33269(10) 0.24575(13) 0.0217(3) Uani 1 1 d . . . . .
H2 H 0.447849 0.291655 0.313813 0.026 Uiso 1 1 calc R U . . .
C3 C 0.5751(2) 0.26640(9) 0.06913(12) 0.0165(3) Uani 1 1 d . . . . .
C4 C 0.5604(2) 0.17121(10) 0.10172(14) 0.0221(3) Uani 1 1 d . . . . .
H4 H 0.449929 0.150148 0.152328 0.027 Uiso 1 1 calc R U . . .
C5 C 0.7098(3) 0.10739(10) 0.05922(15) 0.0267(3) Uani 1 1 d . . . . .
H5 H 0.703335 0.042280 0.082143 0.032 Uiso 1 1 calc R U . . .
C6 C 0.8683(2) 0.13818(10) -0.01653(15) 0.0260(3) Uani 1 1 d . . . . .
H6 H 0.968920 0.094062 -0.046267 0.031 Uiso 1 1 calc R U . . .
C7 C 0.8800(2) 0.23342(10) -0.04893(14) 0.0232(3) Uani 1 1 d . . . . .
H7 H 0.988158 0.254157 -0.101366 0.028 Uiso 1 1 calc R U . . .
C8 C 0.7345(2) 0.29868(9) -0.00521(13) 0.0187(3) Uani 1 1 d . . . . .
H8 H 0.744028 0.364092 -0.025813 0.022 Uiso 1 1 calc R U . . .

loop_
_atom_site_aniso_label
_atom_site_aniso_U_11
_atom_site_aniso_U_22
_atom_site_aniso_U_33
_atom_site_aniso_U_23
_atom_site_aniso_U_13
_atom_site_aniso_U_12
S1 0.02046(18) 0.02008(19) 0.01403(18) 0.00194(12) 0.00534(12) 0.00436(12)
N1 0.0185(6) 0.0190(6) 0.0150(6) 0.0006(4) 0.0043(4) 0.0039(4)
N2 0.0264(6) 0.0253(6) 0.0145(6) 0.0014(5) 0.0051(5) 0.0052(5)
N3 0.0175(5) 0.0181(5) 0.0136(5) 0.0000(4) 0.0035(4) 0.0029(4)
C1 0.0142(6) 0.0152(6) 0.0166(6) -0.0011(5) 0.0033(5) -0.0014(5)
C2 0.0265(7) 0.0249(7) 0.0141(6) 0.0014(5) 0.0044(5) 0.0053(6)
C3 0.0164(6) 0.0188(7) 0.0139(6) -0.0015(5) 0.0012(5) 0.0032(5)
C4 0.0258(7) 0.0225(7) 0.0197(7) 0.0050(5) 0.0088(5) 0.0028(6)
C5 0.0339(8) 0.0187(7) 0.0291(8) 0.0057(6) 0.0101(6) 0.0072(6)
C6 0.0249(7) 0.0241(7) 0.0305(8) 0.0000(6) 0.0091(6) 0.0082(6)
C7 0.0178(7) 0.0253(7) 0.0281(8) -0.0013(6) 0.0081(6) -0.0011(6)
C8 0.0167(6) 0.0170(7) 0.0221(7) -0.0010(5) 0.0024(5) -0.0014(5)

loop_
_atom_type_symbol
_atom_type_description
_atom_type_scat_dispersion_real
_atom_type_scat_dispersion_imag
_atom_type_scat_source
C C 0.0181 0.0091 'International Tables Vol C Tables 4.2.6.8 and 6.1.1.4'
H H 0.0000 0.0000 'International Tables Vol C Tables 4.2.6.8 and 6.1.1.4'
N N 0.0311 0.0180 'International Tables Vol C Tables 4.2.6.8 and 6.1.1.4'
S S 0.3331 0.5567 'International Tables Vol C Tables 4.2.6.8 and 6.1.1.4'

loop_
_geom_angle_atom_site_label_1
_geom_angle_atom_site_label_2
_geom_angle_atom_site_label_3
_geom_angle
_geom_angle_site_symmetry_1
_geom_angle_site_symmetry_3
C1 N1 N2 113.69(11) . .
C1 N1 H1N 127.5(11) . .
N2 N1 H1N 118.4(11) . .
C2 N2 N1 103.42(10) . .
C2 N3 C1 107.17(11) . .
C2 N3 C3 124.36(11) . .
C1 N3 C3 128.40(11) . .
N1 C1 N3 103.48(11) . .
N1 C1 S1 127.51(10) . .
N3 C1 S1 128.96(10) . .
N2 C2 N3 112.24(12) . .
N2 C2 H2 123.9 . .
N3 C2 H2 123.9 . .
C8 C3 C4 121.49(12) . .
C8 C3 N3 120.42(12) . .
C4 C3 N3 118.06(12) . .
C5 C4 C3 118.98(13) . .
C5 C4 H4 120.5 . .
C3 C4 H4 120.5 . .
C6 C5 C4 120.32(13) . .
C6 C5 H5 119.8 . .
C4 C5 H5 119.8 . .
C5 C6 C7 120.03(13) . .
C5 C6 H6 120.0 . .
C7 C6 H6 120.0 . .
C6 C7 C8 120.47(13) . .
C6 C7 H7 119.8 . .
C8 C7 H7 119.8 . .
C3 C8 C7 118.69(12) . .
C3 C8 H8 120.7 . .
C7 C8 H8 120.7 . .

loop_
_geom_bond_atom_site_label_1
_geom_bond_atom_site_label_2
_geom_bond_distance
_geom_bond_site_symmetry_2
S1 C1 1.6847(13) .
N1 C1 1.3409(17) .
N1 N2 1.3752(16) .
N1 H1N 0.884(9) .
N2 C2 1.2927(18) .
N3 C2 1.3756(17) .
N3 C1 1.3760(16) .
N3 C3 1.4347(16) .
C2 H2 0.9500 .
C3 C8 1.3879(18) .
C3 C4 1.3893(19) .
C4 C5 1.388(2) .
C4 H4 0.9500 .
C5 C6 1.386(2) .
C5 H5 0.9500 .
C6 C7 1.388(2) .
C6 H6 0.9500 .
C7 C8 1.3901(19) .
C7 H7 0.9500 .
C8 H8 0.9500 .

loop_
_geom_torsion_atom_site_label_1
_geom_torsion_atom_site_label_2
_geom_torsion_atom_site_label_3
_geom_torsion_atom_site_label_4
_geom_torsion
_geom_torsion_site_symmetry_1
_geom_torsion_site_symmetry_2
_geom_torsion_site_symmetry_3
_geom_torsion_site_symmetry_4
C1 N1 N2 C2 0.92(15) . . . .
N2 N1 C1 N3 -1.20(14) . . . .
N2 N1 C1 S1 176.45(10) . . . .
C2 N3 C1 N1 0.99(14) . . . .
C3 N3 C1 N1 177.86(12) . . . .
C2 N3 C1 S1 -176.62(10) . . . .
C3 N3 C1 S1 0.3(2) . . . .
N1 N2 C2 N3 -0.22(15) . . . .
C1 N3 C2 N2 -0.50(16) . . . .
C3 N3 C2 N2 -177.52(12) . . . .
C2 N3 C3 C8 -132.95(14) . . . .
C1 N3 C3 C8 50.68(18) . . . .
C2 N3 C3 C4 45.40(18) . . . .
C1 N3 C3 C4 -130.97(14) . . . .
C8 C3 C4 C5 0.3(2) . . . .
N3 C3 C4 C5 -178.03(12) . . . .
C3 C4 C5 C6 -1.1(2) . . . .
C4 C5 C6 C7 0.8(2) . . . .
C5 C6 C7 C8 0.4(2) . . . .
C4 C3 C8 C7 0.9(2) . . . .
N3 C3 C8 C7 179.15(12) . . . .
C6 C7 C8 C3 -1.2(2) . . . .
